data_4124016
loop_
_publ_author_name
'Evans, M.J.'
'Holland, G.P.'
'Garcia-Garcia, F.J.'
'Haeussermann, U.'

_publ_section_title
;
 Polyanionic gallium hydrides from Al B2-type precursors Ae Ga E (Ae = Ca,
 Sr, Ba; E = Si, Ge, Sn)
;
_journal_name_full 'Journal of the American Chemical Society'
_journal_page_first 12139
_journal_page_last 12147
_journal_volume 130
_journal_year 2008
_chemical_formula_sum 'Ba D Ga Sn'
_chemical_name_systematic 'Ba Ga Sn D'
_space_group_IT_number 156
_symmetry_space_group_name_Hall 'P 3 -2"'
_symmetry_space_group_name_H-M 'P 3 m 1'
_cell_angle_alpha 90
_cell_angle_beta 90
_cell_angle_gamma 120
_cell_formula_units_Z 1
_cell_length_a 4.559
_cell_length_b 4.559
_cell_length_c 5.298
_cell_volume 95.363
_citation_journal_id_ASTM JACSAT
_cod_data_source_file Evans_JACSAT_2008_1558.cif
_cod_data_source_block D1Ba1Ga1Sn1
_cod_original_cell_volume 95.36341
_cod_original_formula_sum 'D1 Ba1 Ga1 Sn1'
_cod_database_code 4124016

loop_
_symmetry_equiv_pos_as_xyz
x,y,z
-y,x-y,z
-x+y,-x,z
-y,-x,z
x,x-y,z
-x+y,y,z

loop_
_atom_site_label
_atom_site_type_symbol
_atom_site_fract_x
_atom_site_fract_y
_atom_site_fract_z
_atom_site_occupancy
_atom_site_U_iso_or_equiv
Ba1 Ba 0 0 0 1 0.0
Ga1 Ga 0.6667 0.3333 0.5509 1 0.0
D1 D 0.6667 0.3333 0.8737 1 0.0
Sn1 Sn 0.3333 0.6667 0.4424 1 0.0
